data_7154338
loop_
_publ_author_name
'Knight, Julian G.'
'Alnoman, Rua B.'
'Waddell, Paul G.'

_publ_section_title
;
 Synthesis of 3-aminoBODIPY dyes via copper-catalyzed vicarious
 nucleophilic substitution of 2-halogeno derivatives.
;
_journal_issue 12
_journal_name_full 'Organic &amp; biomolecular chemistry'
_journal_page_first 3819
_journal_page_last 3829
_journal_paper_doi 10.1039/c4ob02626h
_journal_volume 13
_journal_year 2015
_chemical_formula_moiety 'C22 H26 B F2 N3 O'
_chemical_formula_sum 'C22 H26 B F2 N3 O'
_chemical_formula_weight 397.27
_chemical_melting_point 475
_chemical_name_systematic 3-(Hexylamino)-8-(4-methoxyphenyl)-4,4-difluoro-4-bora-3a,4a-diaza-s-indacene
_space_group_crystal_system triclinic
_space_group_IT_number 2
_space_group_name_Hall '-P 1'
_space_group_name_H-M_alt 'P -1'
_symmetry_space_group_name_Hall '-P 1'
_symmetry_space_group_name_H-M 'P -1'
_atom_sites_solution_hydrogens mixed
_atom_sites_solution_primary direct
_audit_creation_date 2014-05-07
_audit_creation_method
;
Olex2 1.2-alpha
(compiled 2014.03.20 svn.r2918 for OlexSys, GUI svn.r4816)
;
_audit_update_record
;
2014-12-18 deposited with the CCDC.
2015-02-16 downloaded from the CCDC.
;
_cell_angle_alpha 97.195(5)
_cell_angle_beta 91.225(6)
_cell_angle_gamma 113.239(7)
_cell_formula_units_Z 2
_cell_length_a 9.8145(8)
_cell_length_b 10.0842(6)
_cell_length_c 11.3461(7)
_cell_measurement_reflns_used 3621
_cell_measurement_temperature 150.00(10)
_cell_measurement_theta_max 26.2390
_cell_measurement_theta_min 3.7370
_cell_volume 1020.62(13)
_computing_cell_refinement
;
CrysAlisPro, Agilent Technologies,
Version 1.171.36.32 (release 02-08-2013 CrysAlis171 .NET)
(compiled Aug  2 2013,16:46:58)
;
_computing_data_collection
;
CrysAlisPro, Agilent Technologies,
Version 1.171.36.32 (release 02-08-2013 CrysAlis171 .NET)
(compiled Aug  2 2013,16:46:58)
;
_computing_data_reduction
;
CrysAlisPro, Agilent Technologies,
Version 1.171.36.32 (release 02-08-2013 CrysAlis171 .NET)
(compiled Aug  2 2013,16:46:58)
;
_computing_molecular_graphics 'Olex2 (Dolomanov et al., 2009)'
_computing_publication_material 'Olex2 (Dolomanov et al., 2009)'
_computing_structure_refinement 'XL (Sheldrick, 2008)'
_computing_structure_solution 'XS (Sheldrick, 2008)'
_diffrn_ambient_temperature 150.00(10)
_diffrn_detector_area_resol_mean 10.3968
_diffrn_measured_fraction_theta_full 0.994
_diffrn_measured_fraction_theta_max 0.863
_diffrn_measurement_device_type 'Xcalibur, Atlas, Gemini ultra'
_diffrn_measurement_method '\w scans'
_diffrn_orient_matrix_UB_11 0.0192572000
_diffrn_orient_matrix_UB_12 0.0081199000
_diffrn_orient_matrix_UB_13 0.0618820000
_diffrn_orient_matrix_UB_21 0.0691676000
_diffrn_orient_matrix_UB_22 -0.0032511000
_diffrn_orient_matrix_UB_23 -0.0126627000
_diffrn_orient_matrix_UB_31 0.0326893000
_diffrn_orient_matrix_UB_32 0.0768756000
_diffrn_orient_matrix_UB_33 0.0021850000
_diffrn_radiation_monochromator graphite
_diffrn_radiation_type MoK\a
_diffrn_radiation_wavelength 0.71073
_diffrn_reflns_av_R_equivalents 0.0489
_diffrn_reflns_av_unetI/netI 0.0536
_diffrn_reflns_Laue_measured_fraction_full 0.994
_diffrn_reflns_Laue_measured_fraction_max 0.863
_diffrn_reflns_limit_h_max 12
_diffrn_reflns_limit_h_min -12
_diffrn_reflns_limit_k_max 13
_diffrn_reflns_limit_k_min -13
_diffrn_reflns_limit_l_max 15
_diffrn_reflns_limit_l_min -15
_diffrn_reflns_number 16496
_diffrn_reflns_point_group_measured_fraction_full 0.994
_diffrn_reflns_point_group_measured_fraction_max 0.863
_diffrn_reflns_theta_full 26.000
_diffrn_reflns_theta_max 28.924
_diffrn_reflns_theta_min 2.966
_diffrn_source 'Enhance (Mo) X-ray Source'
_exptl_absorpt_coefficient_mu 0.092
_exptl_absorpt_correction_type none
_exptl_crystal_colour 'light orange'
_exptl_crystal_colour_modifier light
_exptl_crystal_colour_primary orange
_exptl_crystal_density_diffrn 1.293
_exptl_crystal_description prism
_exptl_crystal_F_000 420
_exptl_crystal_recrystallization_method 'Re-crystallisation from solvent: hexane/chloroform'
_exptl_crystal_size_max 0.29
_exptl_crystal_size_mid 0.21
_exptl_crystal_size_min 0.11
_refine_diff_density_max 0.223
_refine_diff_density_min -0.219
_refine_diff_density_rms 0.046
_refine_ls_extinction_method none
_refine_ls_goodness_of_fit_ref 1.033
_refine_ls_hydrogen_treatment mixed
_refine_ls_matrix_type full
_refine_ls_number_parameters 284
_refine_ls_number_reflns 4654
_refine_ls_number_restraints 45
_refine_ls_restrained_S_all 1.042
_refine_ls_R_factor_all 0.0902
_refine_ls_R_factor_gt 0.0504
_refine_ls_shift/su_max 0.000
_refine_ls_shift/su_mean 0.000
_refine_ls_structure_factor_coef Fsqd
_refine_ls_weighting_details 'w=1/[\s^2^(Fo^2^)+(0.0369P)^2^+0.3233P] where P=(Fo^2^+2Fc^2^)/3'
_refine_ls_weighting_scheme calc
_refine_ls_wR_factor_gt 0.0951
_refine_ls_wR_factor_ref 0.1157
_reflns_Friedel_coverage 0.000
_reflns_number_gt 3086
_reflns_number_total 4654
_reflns_threshold_expression 'I > 2\s(I)'
_cod_data_source_file c4ob02626h2.cif
_cod_data_source_block jgk140003
_cod_depositor_comments 'Adding full bibliography for 7154338--7154339.cif.'
_cod_database_code 7154338
_shelxl_version_number 2013-4
_chemical_oxdiff_formula 'C22 H26 N3 O1 B1 F2'
_shelx_space_group_comment
;
The symmetry employed for this shelxl refinement is uniquely defined
by the following loop, which should always be used as a source of
symmetry information in preference to the above space-group names.
They are only intended as comments.
;
_reflns_odcompleteness_completeness 99.84
_reflns_odcompleteness_iscentric 1
_reflns_odcompleteness_theta 25.30
_olex2_refinement_description
;
1. Fixed Uiso
 At 1.2 times of:
  All C(H) groups, All C(H,H) groups, All C(H,H,H,H) groups, All N(H) groups
 At 1.5 times of:
  All C(H,H,H) groups
2. Restrained distances
 C20B-C19B \\sim C21B-C20B \\sim C21B-C22B \\sim C23B-C22B \\sim C20A-C19A
\\sim C21A-C20A \\sim C21A-
 C22A \\sim C23A-C22A \\sim C19A-C18 \\sim C19B-C18
 with sigma of 0.02
3. Uiso/Uaniso restraints and constraints
Uanis(C19A) = Uanis(C19B)
Uanis(C20A) = Uanis(C20B)
Uanis(C21A) = Uanis(C21B)
Uanis(C22A) = Uanis(C22B)
Uanis(C23A) = Uanis(C23B)
4. Others
 Sof(C23B)=Sof(H23A)=Sof(H23B)=Sof(H23C)=Sof(H18C)=Sof(H18D)=Sof(C22B)=
 Sof(H22C)=Sof(H22D)=Sof(C19B)=Sof(H19C)=Sof(H19D)=Sof(C20B)=Sof(H20C)=
 Sof(H20D)=Sof(C21B)=Sof(H21C)=Sof(H21D)=1-FVAR(1)
 Sof(H18A)=Sof(H18B)=Sof(C22A)=Sof(H22A)=Sof(H22B)=Sof(C19A)=Sof(H19A)=
 Sof(H19B)=Sof(C20A)=Sof(H20A)=Sof(H20B)=Sof(C21A)=Sof(H21A)=Sof(H21B)=
 Sof(C23A)=Sof(H23D)=Sof(H23E)=Sof(H23F)=FVAR(1)
5.a Secondary CH2 refined with riding coordinates:
 C18(H18A,H18B), C18(H18C,H18D), C22A(H22A,H22B), C22B(H22C,H22D), C19A(H19A,
 H19B), C19B(H19C,H19D), C20A(H20A,H20B), C20B(H20C,H20D), C21A(H21A,H21B),
 C21B(H21C,H21D)
5.b Aromatic/amide H refined with riding coordinates:
 C15(H15), C12(H12), C13(H13), C16(H16), C5(H5), C1(H1), C7(H7), C6(H6), C2(H2)
5.c Idealised Me refined as rotating group:
 C23B(H23A,H23B,H23C), C17(H17A,H17B,H17C), C23A(H23D,H23E,H23F)
;

loop_
_space_group_symop_operation_xyz
'x, y, z'
'-x, -y, -z'

loop_
_atom_site_label
_atom_site_type_symbol
_atom_site_fract_x
_atom_site_fract_y
_atom_site_fract_z
_atom_site_U_iso_or_equiv
_atom_site_adp_type
_atom_site_occupancy
_atom_site_site_symmetry_order
_atom_site_calc_flag
_atom_site_refinement_flags_posn
_atom_site_refinement_flags_occupancy
_atom_site_disorder_assembly
_atom_site_disorder_group
F2 F 0.15391(12) 0.94915(12) 0.94859(9) 0.0389(3) Uani 1 1 d . . . .
F1 F 0.19253(12) 1.16006(11) 0.87898(10) 0.0418(3) Uani 1 1 d . . . .
O1 O 0.05072(14) 0.52930(12) 0.13949(11) 0.0316(3) Uani 1 1 d . . . .
N2 N 0.02424(16) 0.93425(15) 0.76127(13) 0.0262(3) Uani 1 1 d . . . .
N1 N 0.29389(16) 0.99953(15) 0.77695(13) 0.0265(3) Uani 1 1 d . . . .
N3 N 0.48697(17) 1.14364(17) 0.92134(14) 0.0327(4) Uani 1 1 d . . . .
H3 H 0.424(2) 1.167(2) 0.9624(18) 0.039 Uiso 1 1 d R . . .
C23B C 0.561(4) 1.650(3) 1.347(2) 0.0503(9) Uani 0.186(3) 1 d . P A 2
H23A H 0.4899 1.6922 1.3350 0.075 Uiso 0.186(3) 1 calc GR P A 2
H23B H 0.6595 1.7251 1.3541 0.075 Uiso 0.186(3) 1 calc GR P A 2
H23C H 0.5428 1.6062 1.4185 0.075 Uiso 0.186(3) 1 calc GR P A 2
C10 C 0.0157(2) 0.85874(18) 0.64890(15) 0.0264(4) Uani 1 1 d . . . .
C8 C 0.14538(19) 0.85148(17) 0.59868(15) 0.0257(4) Uani 1 1 d . . . .
C14 C 0.08031(19) 0.60314(18) 0.25275(15) 0.0262(4) Uani 1 1 d . . . .
C9 C 0.2805(2) 0.92064(18) 0.66293(15) 0.0264(4) Uani 1 1 d . . . .
C15 C 0.0432(2) 0.72379(18) 0.27051(16) 0.0298(4) Uani 1 1 d . . . .
H15 H 0.0031 0.7501 0.2069 0.036 Uiso 1 1 calc R . . .
C3 C 0.4390(2) 1.06164(18) 0.81562(16) 0.0276(4) Uani 1 1 d . . . .
C11 C 0.12844(19) 0.76821(18) 0.47858(15) 0.0270(4) Uani 1 1 d . . . .
C12 C 0.1663(2) 0.64876(19) 0.45861(16) 0.0305(4) Uani 1 1 d . . . .
H12 H 0.2087 0.6236 0.5216 0.037 Uiso 1 1 calc R . . .
C13 C 0.1425(2) 0.56625(19) 0.34718(16) 0.0311(4) Uani 1 1 d . . . .
H13 H 0.1683 0.4864 0.3359 0.037 Uiso 1 1 calc R . . .
C16 C 0.0657(2) 0.80360(18) 0.38170(16) 0.0288(4) Uani 1 1 d . . . .
H16 H 0.0388 0.8827 0.3929 0.035 Uiso 1 1 calc R . . .
C5 C -0.1165(2) 0.91302(19) 0.78765(17) 0.0312(4) Uani 1 1 d . . . .
H5 H -0.1421 0.9514 0.8584 0.037 Uiso 1 1 calc R . . .
C1 C 0.4269(2) 0.93729(19) 0.63478(17) 0.0315(4) Uani 1 1 d . . . .
H1 H 0.4513 0.8956 0.5650 0.038 Uiso 1 1 calc R . . .
C7 C -0.1325(2) 0.79106(19) 0.60600(16) 0.0300(4) Uani 1 1 d . . . .
H7 H -0.1697 0.7332 0.5326 0.036 Uiso 1 1 calc R . . .
C6 C -0.2158(2) 0.82599(19) 0.69371(17) 0.0329(4) Uani 1 1 d . . . .
H6 H -0.3186 0.7962 0.6895 0.039 Uiso 1 1 calc R . . .
C2 C 0.5249(2) 1.02425(19) 0.72703(17) 0.0326(4) Uani 1 1 d . . . .
H2 H 0.6276 1.0537 0.7317 0.039 Uiso 1 1 calc R . . .
C18 C 0.6437(2) 1.2302(2) 0.95918(18) 0.0376(5) Uani 1 1 d . . . .
H18A H 0.6846 1.3055 0.9089 0.045 Uiso 0.814(3) 1 calc R P A 1
H18B H 0.6983 1.1681 0.9502 0.045 Uiso 0.814(3) 1 calc R P A 1
H18C H 0.6982 1.2593 0.8900 0.045 Uiso 0.186(3) 1 calc R P A 2
H18D H 0.6844 1.1712 0.9970 0.045 Uiso 0.186(3) 1 calc R P A 2
C17 C 0.0776(2) 0.3994(2) 0.11826(18) 0.0405(5) Uani 1 1 d . . . .
H17A H 0.0473 0.3554 0.0368 0.061 Uiso 1 1 calc GR . . .
H17B H 0.0217 0.3323 0.1699 0.061 Uiso 1 1 calc GR . . .
H17C H 0.1817 0.4231 0.1338 0.061 Uiso 1 1 calc GR . . .
C22A C 0.5215(4) 1.5734(4) 1.2612(3) 0.0396(7) Uani 0.814(3) 1 d . P A 1
H22A H 0.4180 1.5063 1.2577 0.048 Uiso 0.814(3) 1 calc R P A 1
H22B H 0.5314 1.6328 1.1984 0.048 Uiso 0.814(3) 1 calc R P A 1
C22B C 0.545(2) 1.5360(19) 1.2424(16) 0.0396(7) Uani 0.186(3) 1 d . P A 2
H22C H 0.5791 1.5828 1.1728 0.048 Uiso 0.186(3) 1 calc R P A 2
H22D H 0.4406 1.4713 1.2253 0.048 Uiso 0.186(3) 1 calc R P A 2
C19A C 0.6620(3) 1.2999(3) 1.0877(2) 0.0368(6) Uani 0.814(3) 1 d . P A 1
H19A H 0.7671 1.3543 1.1109 0.044 Uiso 0.814(3) 1 calc R P A 1
H19B H 0.6244 1.2235 1.1374 0.044 Uiso 0.814(3) 1 calc R P A 1
C19B C 0.6643(12) 1.3712(11) 1.0498(9) 0.0368(6) Uani 0.186(3) 1 d . P A 2
H19C H 0.7686 1.4370 1.0611 0.044 Uiso 0.186(3) 1 calc R P A 2
H19D H 0.6090 1.4219 1.0182 0.044 Uiso 0.186(3) 1 calc R P A 2
C20A C 0.5824(3) 1.4018(2) 1.1114(2) 0.0362(6) Uani 0.814(3) 1 d . P A 1
H20A H 0.6109 1.4708 1.0549 0.043 Uiso 0.814(3) 1 calc R P A 1
H20B H 0.4761 1.3449 1.0973 0.043 Uiso 0.814(3) 1 calc R P A 1
C20B C 0.6080(12) 1.3252(11) 1.1677(8) 0.0362(6) Uani 0.186(3) 1 d . P A 2
H20C H 0.5021 1.2657 1.1553 0.043 Uiso 0.186(3) 1 calc R P A 2
H20D H 0.6558 1.2642 1.1924 0.043 Uiso 0.186(3) 1 calc R P A 2
C21A C 0.6145(3) 1.4856(3) 1.2360(2) 0.0355(6) Uani 0.814(3) 1 d . P A 1
H21A H 0.7189 1.5510 1.2473 0.043 Uiso 0.814(3) 1 calc R P A 1
H21B H 0.5961 1.4174 1.2930 0.043 Uiso 0.814(3) 1 calc R P A 1
C21B C 0.6335(16) 1.4483(13) 1.2682(11) 0.0355(6) Uani 0.186(3) 1 d . P A 2
H21C H 0.7385 1.5118 1.2788 0.043 Uiso 0.186(3) 1 calc R P A 2
H21D H 0.6048 1.4083 1.3416 0.043 Uiso 0.186(3) 1 calc R P A 2
C23A C 0.5602(8) 1.6723(6) 1.3801(4) 0.0503(9) Uani 0.814(3) 1 d . P A 1
H23D H 0.6595 1.7453 1.3820 0.075 Uiso 0.814(3) 1 calc GR P A 1
H23E H 0.5539 1.6155 1.4432 0.075 Uiso 0.814(3) 1 calc GR P A 1
H23F H 0.4916 1.7185 1.3902 0.075 Uiso 0.814(3) 1 calc GR P A 1
B4 B 0.1649(2) 1.0137(2) 0.84526(19) 0.0284(5) Uani 1 1 d . . . .

loop_
_atom_site_aniso_label
_atom_site_aniso_U_11
_atom_site_aniso_U_22
_atom_site_aniso_U_33
_atom_site_aniso_U_23
_atom_site_aniso_U_13
_atom_site_aniso_U_12
F2 0.0361(7) 0.0580(7) 0.0269(6) 0.0081(5) 0.0046(5) 0.0227(5)
F1 0.0331(6) 0.0346(6) 0.0563(8) -0.0080(5) -0.0016(5) 0.0166(5)
O1 0.0361(8) 0.0283(7) 0.0293(7) -0.0004(5) -0.0029(6) 0.0134(6)
N2 0.0249(8) 0.0294(8) 0.0271(8) 0.0058(6) 0.0042(6) 0.0134(6)
N1 0.0246(8) 0.0291(8) 0.0277(8) 0.0050(6) 0.0030(6) 0.0126(6)
N3 0.0224(9) 0.0383(9) 0.0354(10) 0.0022(7) 0.0014(7) 0.0109(7)
C23B 0.0551(16) 0.050(2) 0.049(3) -0.004(2) -0.006(3) 0.0277(18)
C10 0.0288(10) 0.0267(9) 0.0266(9) 0.0062(7) 0.0021(7) 0.0135(8)
C8 0.0278(10) 0.0246(9) 0.0282(9) 0.0084(7) 0.0036(8) 0.0126(7)
C14 0.0225(10) 0.0257(9) 0.0273(9) 0.0020(7) 0.0018(7) 0.0068(7)
C9 0.0295(10) 0.0275(9) 0.0275(9) 0.0069(7) 0.0068(8) 0.0158(8)
C15 0.0296(10) 0.0319(10) 0.0306(10) 0.0071(8) -0.0007(8) 0.0146(8)
C3 0.0255(10) 0.0273(9) 0.0319(10) 0.0073(8) 0.0020(8) 0.0117(8)
C11 0.0259(10) 0.0291(9) 0.0268(9) 0.0050(7) 0.0041(7) 0.0115(8)
C12 0.0324(11) 0.0344(10) 0.0296(10) 0.0073(8) 0.0001(8) 0.0180(8)
C13 0.0361(11) 0.0286(9) 0.0331(10) 0.0041(8) 0.0029(8) 0.0178(8)
C16 0.0310(10) 0.0268(9) 0.0320(10) 0.0048(8) 0.0036(8) 0.0148(8)
C5 0.0294(11) 0.0342(10) 0.0340(10) 0.0065(8) 0.0064(8) 0.0166(8)
C1 0.0326(11) 0.0329(10) 0.0341(10) 0.0067(8) 0.0082(8) 0.0177(8)
C7 0.0296(11) 0.0298(10) 0.0310(10) 0.0028(8) -0.0008(8) 0.0129(8)
C6 0.0248(10) 0.0362(10) 0.0397(11) 0.0069(9) 0.0020(8) 0.0140(8)
C2 0.0252(10) 0.0364(10) 0.0399(11) 0.0096(9) 0.0068(8) 0.0146(8)
C18 0.0236(10) 0.0417(11) 0.0446(12) 0.0021(9) -0.0009(9) 0.0115(9)
C17 0.0506(14) 0.0344(11) 0.0374(11) -0.0031(9) -0.0030(10) 0.0206(10)
C22A 0.0340(17) 0.042(2) 0.0441(18) 0.0014(16) -0.0040(12) 0.0186(12)
C22B 0.0340(17) 0.042(2) 0.0441(18) 0.0014(16) -0.0040(12) 0.0186(12)
C19A 0.0263(13) 0.0366(14) 0.0464(16) 0.0040(11) -0.0054(11) 0.0126(11)
C19B 0.0263(13) 0.0366(14) 0.0464(16) 0.0040(11) -0.0054(11) 0.0126(11)
C20A 0.0317(14) 0.0375(13) 0.0405(14) 0.0076(10) 0.0003(11) 0.0145(10)
C20B 0.0317(14) 0.0375(13) 0.0405(14) 0.0076(10) 0.0003(11) 0.0145(10)
C21A 0.0268(14) 0.0366(15) 0.0416(17) 0.0038(11) -0.0057(11) 0.0122(11)
C21B 0.0268(14) 0.0366(15) 0.0416(17) 0.0038(11) -0.0057(11) 0.0122(11)
C23A 0.0551(16) 0.050(2) 0.049(3) -0.004(2) -0.006(3) 0.0277(18)
B4 0.0279(12) 0.0303(11) 0.0294(11) 0.0031(9) 0.0018(9) 0.0146(9)

loop_
_atom_type_symbol
_atom_type_description
_atom_type_scat_dispersion_real
_atom_type_scat_dispersion_imag
_atom_type_scat_source
C C 0.0033 0.0016 'International Tables Vol C Tables 4.2.6.8 and 6.1.1.4'
H H 0.0000 0.0000 'International Tables Vol C Tables 4.2.6.8 and 6.1.1.4'
B B 0.0013 0.0007 'International Tables Vol C Tables 4.2.6.8 and 6.1.1.4'
N N 0.0061 0.0033 'International Tables Vol C Tables 4.2.6.8 and 6.1.1.4'
O O 0.0106 0.0060 'International Tables Vol C Tables 4.2.6.8 and 6.1.1.4'
F F 0.0171 0.0103 'International Tables Vol C Tables 4.2.6.8 and 6.1.1.4'

loop_
_geom_angle_atom_site_label_1
_geom_angle_atom_site_label_2
_geom_angle_atom_site_label_3
_geom_angle
C14 O1 C17 117.76(13)
C10 N2 B4 125.95(15)
C5 N2 C10 107.60(14)
C5 N2 B4 126.18(15)
C9 N1 B4 125.90(15)
C3 N1 C9 108.09(15)
C3 N1 B4 126.01(15)
C3 N3 H3 118.3(14)
C3 N3 C18 123.75(17)
C18 N3 H3 115.6(14)
H23A C23B H23B 109.5
H23A C23B H23C 109.5
H23B C23B H23C 109.5
C22B C23B H23A 109.5
C22B C23B H23B 109.5
C22B C23B H23C 109.5
N2 C10 C8 121.16(15)
N2 C10 C7 108.42(16)
C7 C10 C8 130.27(17)
C10 C8 C11 118.44(15)
C9 C8 C10 119.40(16)
C9 C8 C11 122.16(16)
O1 C14 C15 115.54(15)
O1 C14 C13 124.80(15)
C13 C14 C15 119.66(16)
N1 C9 C1 106.93(15)
C8 C9 N1 121.13(16)
C8 C9 C1 131.87(17)
C14 C15 H15 120.0
C16 C15 C14 120.07(16)
C16 C15 H15 120.0
N1 C3 C2 109.64(16)
N3 C3 N1 122.18(17)
N3 C3 C2 128.18(17)
C12 C11 C8 121.86(15)
C12 C11 C16 117.74(16)
C16 C11 C8 120.32(15)
C11 C12 H12 119.2
C13 C12 C11 121.61(16)
C13 C12 H12 119.2
C14 C13 C12 119.66(16)
C14 C13 H13 120.2
C12 C13 H13 120.2
C15 C16 C11 121.25(16)
C15 C16 H16 119.4
C11 C16 H16 119.4
N2 C5 H5 125.1
N2 C5 C6 109.77(16)
C6 C5 H5 125.1
C9 C1 H1 125.7
C2 C1 C9 108.65(16)
C2 C1 H1 125.7
C10 C7 H7 126.4
C10 C7 C6 107.27(16)
C6 C7 H7 126.4
C5 C6 C7 106.94(17)
C5 C6 H6 126.5
C7 C6 H6 126.5
C3 C2 H2 126.7
C1 C2 C3 106.69(17)
C1 C2 H2 126.7
N3 C18 H18A 109.5
N3 C18 H18B 109.5
N3 C18 H18C 109.4
N3 C18 H18D 109.4
N3 C18 C19A 110.70(17)
N3 C18 C19B 111.2(4)
H18A C18 H18B 108.1
H18C C18 H18D 108.0
C19A C18 H18A 109.5
C19A C18 H18B 109.5
C19B C18 H18C 109.4
C19B C18 H18D 109.4
O1 C17 H17A 109.5
O1 C17 H17B 109.5
O1 C17 H17C 109.5
H17A C17 H17B 109.5
H17A C17 H17C 109.5
H17B C17 H17C 109.5
H22A C22A H22B 107.5
C21A C22A H22A 108.4
C21A C22A H22B 108.4
C21A C22A C23A 115.5(3)
C23A C22A H22A 108.4
C23A C22A H22B 108.4
C23B C22B H22C 109.5
C23B C22B H22D 109.5
C23B C22B C21B 110.9(16)
H22C C22B H22D 108.1
C21B C22B H22C 109.5
C21B C22B H22D 109.5
C18 C19A H19A 108.8
C18 C19A H19B 108.8
C18 C19A C20A 113.88(19)
H19A C19A H19B 107.7
C20A C19A H19A 108.8
C20A C19A H19B 108.8
C18 C19B H19C 109.9
C18 C19B H19D 109.9
H19C C19B H19D 108.3
C20B C19B C18 108.9(8)
C20B C19B H19C 109.9
C20B C19B H19D 109.9
C19A C20A H20A 108.7
C19A C20A H20B 108.7
H20A C20A H20B 107.6
C21A C20A C19A 114.3(2)
C21A C20A H20A 108.7
C21A C20A H20B 108.7
C19B C20B H20C 108.4
C19B C20B H20D 108.4
H20C C20B H20D 107.4
C21B C20B C19B 115.6(9)
C21B C20B H20C 108.4
C21B C20B H20D 108.4
C22A C21A H21A 108.9
C22A C21A H21B 108.9
C20A C21A C22A 113.1(2)
C20A C21A H21A 109.0
C20A C21A H21B 108.9
H21A C21A H21B 107.8
C22B C21B H21C 109.4
C22B C21B H21D 109.4
C20B C21B C22B 111.2(11)
C20B C21B H21C 109.4
C20B C21B H21D 109.4
H21C C21B H21D 108.0
C22A C23A H23D 109.5
C22A C23A H23E 109.5
C22A C23A H23F 109.5
H23D C23A H23E 109.5
H23D C23A H23F 109.5
H23E C23A H23F 109.5
F2 B4 N2 110.96(15)
F2 B4 N1 109.19(14)
F1 B4 F2 107.99(15)
F1 B4 N2 112.12(14)
F1 B4 N1 110.20(15)
N2 B4 N1 106.36(15)

loop_
_geom_bond_atom_site_label_1
_geom_bond_atom_site_label_2
_geom_bond_distance
F2 B4 1.397(2)
F1 B4 1.392(2)
O1 C14 1.365(2)
O1 C17 1.428(2)
N2 C10 1.384(2)
N2 C5 1.358(2)
N2 B4 1.528(2)
N1 C9 1.406(2)
N1 C3 1.347(2)
N1 B4 1.543(3)
N3 H3 0.87(2)
N3 C3 1.328(2)
N3 C18 1.460(2)
C23B H23A 0.9600
C23B H23B 0.9600
C23B H23C 0.9600
C23B C22B 1.505(13)
C10 C8 1.430(2)
C10 C7 1.387(2)
C8 C9 1.370(2)
C8 C11 1.478(2)
C14 C15 1.395(2)
C14 C13 1.382(2)
C9 C1 1.428(3)
C15 H15 0.9300
C15 C16 1.372(2)
C3 C2 1.433(3)
C11 C12 1.389(2)
C11 C16 1.399(2)
C12 H12 0.9300
C12 C13 1.384(2)
C13 H13 0.9300
C16 H16 0.9300
C5 H5 0.9300
C5 C6 1.379(3)
C1 H1 0.9300
C1 C2 1.360(3)
C7 H7 0.9300
C7 C6 1.399(3)
C6 H6 0.9300
C2 H2 0.9300
C18 H18A 0.9700
C18 H18B 0.9700
C18 H18C 0.9700
C18 H18D 0.9700
C18 C19A 1.512(3)
C18 C19B 1.587(9)
C17 H17A 0.9600
C17 H17B 0.9600
C17 H17C 0.9600
C22A H22A 0.9700
C22A H22B 0.9700
C22A C21A 1.511(3)
C22A C23A 1.517(4)
C22B H22C 0.9700
C22B H22D 0.9700
C22B C21B 1.514(12)
C19A H19A 0.9700
C19A H19B 0.9700
C19A C20A 1.520(3)
C19B H19C 0.9700
C19B H19D 0.9700
C19B C20B 1.515(11)
C20A H20A 0.9700
C20A H20B 0.9700
C20A C21A 1.511(3)
C20B H20C 0.9700
C20B H20D 0.9700
C20B C21B 1.514(11)
C21A H21A 0.9700
C21A H21B 0.9700
C21B H21C 0.9700
C21B H21D 0.9700
C23A H23D 0.9600
C23A H23E 0.9600
C23A H23F 0.9600

loop_
_geom_torsion_atom_site_label_1
_geom_torsion_atom_site_label_2
_geom_torsion_atom_site_label_3
_geom_torsion_atom_site_label_4
_geom_torsion
O1 C14 C15 C16 178.70(16)
O1 C14 C13 C12 -179.44(16)
N2 C10 C8 C9 -0.1(2)
N2 C10 C8 C11 179.59(14)
N2 C10 C7 C6 0.03(19)
N2 C5 C6 C7 0.5(2)
N1 C9 C1 C2 -0.86(19)
N1 C3 C2 C1 -0.42(19)
N3 C3 C2 C1 179.42(17)
N3 C18 C19A C20A -60.0(3)
N3 C18 C19B C20B 71.3(8)
C23B C22B C21B C20B 175(2)
C10 N2 C5 C6 -0.50(19)
C10 N2 B4 F2 -115.59(18)
C10 N2 B4 F1 123.56(17)
C10 N2 B4 N1 3.0(2)
C10 C8 C9 N1 -0.5(2)
C10 C8 C9 C1 -177.06(17)
C10 C8 C11 C12 -119.47(19)
C10 C8 C11 C16 57.2(2)
C10 C7 C6 C5 -0.33(19)
C8 C10 C7 C6 175.58(17)
C8 C9 C1 C2 176.05(17)
C8 C11 C12 C13 176.36(17)
C8 C11 C16 C15 -177.18(17)
C14 C15 C16 C11 1.2(3)
C9 N1 C3 N3 -179.96(15)
C9 N1 C3 C2 -0.12(18)
C9 N1 B4 F2 116.16(17)
C9 N1 B4 F1 -125.39(17)
C9 N1 B4 N2 -3.6(2)
C9 C8 C11 C12 60.2(2)
C9 C8 C11 C16 -123.18(19)
C9 C1 C2 C3 0.78(19)
C15 C14 C13 C12 0.5(3)
C3 N1 C9 C8 -176.73(15)
C3 N1 C9 C1 0.58(17)
C3 N1 B4 F2 -64.5(2)
C3 N1 B4 F1 53.9(2)
C3 N1 B4 N2 175.70(14)
C3 N3 C18 C19A -174.84(17)
C3 N3 C18 C19B 150.0(5)
C11 C8 C9 N1 179.85(14)
C11 C8 C9 C1 3.3(3)
C11 C12 C13 C14 0.3(3)
C12 C11 C16 C15 -0.4(3)
C13 C14 C15 C16 -1.2(3)
C16 C11 C12 C13 -0.4(3)
C5 N2 C10 C8 -175.75(15)
C5 N2 C10 C7 0.28(18)
C5 N2 B4 F2 57.6(2)
C5 N2 B4 F1 -63.3(2)
C5 N2 B4 N1 176.22(15)
C7 C10 C8 C9 -175.12(17)
C7 C10 C8 C11 4.5(3)
C18 N3 C3 N1 -170.49(16)
C18 N3 C3 C2 9.7(3)
C18 C19A C20A C21A -173.1(2)
C18 C19B C20B C21B 174.2(8)
C17 O1 C14 C15 -175.98(16)
C17 O1 C14 C13 3.9(3)
C19A C18 C19B C20B -24.4(6)
C19A C20A C21A C22A -173.8(3)
C19B C18 C19A C20A 37.2(7)
C19B C20B C21B C22B 65.9(16)
C23A C22A C21A C20A -173.8(4)
B4 N2 C10 C8 -1.5(2)
B4 N2 C10 C7 174.51(15)
B4 N2 C5 C6 -174.71(15)
B4 N1 C9 C8 2.7(2)
B4 N1 C9 C1 -179.98(15)
B4 N1 C3 N3 0.6(3)
B4 N1 C3 C2 -179.55(15)
